data_2226011
loop_
_publ_author_name
'Bon, Vladimir V.'
'Dudko, Anatolij V.'
'Kozachkova, Alexandra N.'
'Pekhnyo, Vasily I.'
'Tsaryk, Natalia V.'

_publ_section_title
;
 Bis(1-ammonioethane-1,1-diyldiphosphonato-\k^2^<i>O</i>,<i>O</i>')diaquacobalt(II)
 nonahydrate
;
_journal_coeditor_code WM2322
_journal_issue 5
_journal_name_full 'Acta Crystallographica Section E'
_journal_page_first m537
_journal_page_last m538
_journal_paper_doi 10.1107/S1600536810013681
_journal_volume 66
_journal_year 2010
_chemical_formula_iupac '[Co (C2 H8 N O6 P2)2 (H2 O)2], 9H2 O'
_chemical_formula_moiety 'C4 H20 Co N2 O14 P4, 9(H2 O)'
_chemical_formula_sum 'C4 H38 Co N2 O23 P4'
_chemical_formula_weight 665.17
_chemical_name_systematic
;
Bis(1-ammonioethane-1,1-diyldiphosphonato-
\k^2^<i>O</i>,<i>O</i>')diaquacobalt(II) nonahydrate
;
_space_group_IT_number 14
_symmetry_cell_setting monoclinic
_symmetry_space_group_name_Hall '-P 2ybc'
_symmetry_space_group_name_H-M 'P 1 21/c 1'
_atom_sites_solution_hydrogens geom
_atom_sites_solution_primary direct
_atom_sites_solution_secondary difmap
_audit_creation_method SHELXL-97
_cell_angle_alpha 90.00
_cell_angle_beta 106.0866(11)
_cell_angle_gamma 90.00
_cell_formula_units_Z 4
_cell_length_a 15.1925(3)
_cell_length_b 13.2046(2)
_cell_length_c 12.9688(2)
_cell_measurement_reflns_used 9983
_cell_measurement_temperature 173(2)
_cell_measurement_theta_max 28.39
_cell_measurement_theta_min 2.25
_cell_volume 2499.81(7)
_computing_cell_refinement 'SAINT (Bruker, 2005)'
_computing_data_collection 'APEX2 (Bruker, 2005)'
_computing_data_reduction 'SAINT (Bruker, 2005)'
_computing_molecular_graphics 'SHELXTL (Sheldrick, 2008)'
_computing_publication_material 'publCIF (Westrip, 2009)'
_computing_structure_refinement 'SHELXL-97 (Sheldrick, 2008)'
_computing_structure_solution 'SHELXS-97 (Sheldrick, 2008)'
_diffrn_ambient_temperature 173(2)
_diffrn_detector_area_resol_mean 8.33
_diffrn_measured_fraction_theta_full 0.999
_diffrn_measured_fraction_theta_max 0.999
_diffrn_measurement_device_type 'Bruker APEX-II CCD'
_diffrn_measurement_method '\f and \w scans'
_diffrn_radiation_monochromator graphite
_diffrn_radiation_source 'fine-focus sealed tube'
_diffrn_radiation_type MoK\a
_diffrn_radiation_wavelength 0.71073
_diffrn_reflns_av_R_equivalents 0.0295
_diffrn_reflns_av_sigmaI/netI 0.0181
_diffrn_reflns_limit_h_max 20
_diffrn_reflns_limit_h_min -19
_diffrn_reflns_limit_k_max 17
_diffrn_reflns_limit_k_min -17
_diffrn_reflns_limit_l_max 17
_diffrn_reflns_limit_l_min -17
_diffrn_reflns_number 51914
_diffrn_reflns_theta_full 28.41
_diffrn_reflns_theta_max 28.41
_diffrn_reflns_theta_min 1.39
_exptl_absorpt_coefficient_mu 1.041
_exptl_absorpt_correction_T_max 0.8204
_exptl_absorpt_correction_T_min 0.7487
_exptl_absorpt_correction_type multi-scan
_exptl_absorpt_process_details '(SADABS; Bruker, 2005)'
_exptl_crystal_colour 'light pink'
_exptl_crystal_density_diffrn 1.767
_exptl_crystal_density_method 'not measured'
_exptl_crystal_description block
_exptl_crystal_F_000 1388
_exptl_crystal_size_max 0.30
_exptl_crystal_size_mid 0.24
_exptl_crystal_size_min 0.20
_refine_diff_density_max 0.730
_refine_diff_density_min -0.293
_refine_ls_extinction_method none
_refine_ls_goodness_of_fit_ref 1.121
_refine_ls_hydrogen_treatment mixed
_refine_ls_matrix_type full
_refine_ls_number_parameters 401
_refine_ls_number_reflns 6273
_refine_ls_number_restraints 0
_refine_ls_restrained_S_all 1.121
_refine_ls_R_factor_all 0.0373
_refine_ls_R_factor_gt 0.0321
_refine_ls_shift/su_max 0.001
_refine_ls_shift/su_mean 0.000
_refine_ls_structure_factor_coef Fsqd
_refine_ls_weighting_details 'calc w=1/[\s^2^(Fo^2^)+(0.0396P)^2^+3.3375P] where P=(Fo^2^+2Fc^2^)/3'
_refine_ls_weighting_scheme calc
_refine_ls_wR_factor_gt 0.0874
_refine_ls_wR_factor_ref 0.0902
_reflns_number_gt 5626
_reflns_number_total 6273
_reflns_threshold_expression >2sigma(I)
_cod_data_source_file wm2322.cif
_cod_data_source_block I
_cod_original_sg_symbol_H-M 'P 21/c'
_cod_database_code 2226011
_cod_database_fobs_code 2226011

loop_
_symmetry_equiv_pos_as_xyz
'x, y, z'
'-x, y+1/2, -z+1/2'
'-x, -y, -z'
'x, -y-1/2, z-1/2'

loop_
_atom_site_type_symbol
_atom_site_label
_atom_site_fract_x
_atom_site_fract_y
_atom_site_fract_z
_atom_site_U_iso_or_equiv
_atom_site_adp_type
_atom_site_calc_flag
_atom_site_refinement_flags
_atom_site_occupancy
_atom_site_disorder_assembly
_atom_site_disorder_group
Co Co1 0.255576(18) 0.49258(2) 0.52538(2) 0.01238(8) Uani d . 1 . .
P P1 0.40125(3) 0.68696(4) 0.57579(4) 0.01281(11) Uani d . 1 . .
P P2 0.37271(3) 0.58209(4) 0.35868(4) 0.01196(11) Uani d . 1 . .
P P3 0.06525(3) 0.58713(4) 0.36181(4) 0.01226(11) Uani d . 1 . .
P P4 0.08900(3) 0.35638(4) 0.36325(4) 0.01415(11) Uani d . 1 . .
C C1 0.36957(13) 0.70306(15) 0.42887(16) 0.0131(4) Uani d . 1 . .
C C2 0.43053(15) 0.78295(17) 0.39660(17) 0.0188(4) Uani d . 1 . .
H H21C 0.4116 0.7914 0.3185 0.028 Uiso calc R 1 . .
H H22C 0.4946 0.7608 0.4198 0.028 Uiso calc R 1 . .
H H23C 0.4243 0.8477 0.4309 0.028 Uiso calc R 1 . .
C C3 0.06352(13) 0.47197(16) 0.28100(16) 0.0141(4) Uani d . 1 . .
C C4 -0.02844(14) 0.46254(19) 0.19417(17) 0.0204(4) Uani d . 1 . .
H H41C -0.0374 0.5219 0.1470 0.031 Uiso calc R 1 . .
H H42C -0.0784 0.4586 0.2283 0.031 Uiso calc R 1 . .
H H43C -0.0282 0.4011 0.1518 0.031 Uiso calc R 1 . .
N N1 0.27212(12) 0.74065(14) 0.39596(15) 0.0142(3) Uani d . 1 . .
H H11N 0.2720(19) 0.799(2) 0.426(2) 0.021 Uiso d . 1 . .
H H12N 0.237(2) 0.701(2) 0.412(2) 0.021 Uiso d . 1 . .
H H13N 0.2560(19) 0.749(2) 0.328(2) 0.021 Uiso d . 1 . .
N N2 0.13796(12) 0.48190(15) 0.22493(15) 0.0165(3) Uani d . 1 . .
H H21N 0.1347(19) 0.429(2) 0.179(2) 0.025 Uiso d . 1 . .
H H22N 0.193(2) 0.486(2) 0.273(2) 0.025 Uiso d . 1 . .
H H23N 0.128(2) 0.538(2) 0.183(2) 0.025 Uiso d . 1 . .
O O1 0.33239(10) 0.61709(12) 0.60220(11) 0.0160(3) Uani d . 1 . .
O O2 0.40782(10) 0.79109(11) 0.62352(12) 0.0181(3) Uani d . 1 . .
O O3 0.49936(10) 0.64009(13) 0.60579(13) 0.0188(3) Uani d . 1 . .
H H3O 0.502(2) 0.590(2) 0.605(2) 0.023 Uiso d . 1 . .
O O4 0.31168(10) 0.50763(11) 0.39358(12) 0.0154(3) Uani d . 1 . .
O O5 0.32357(10) 0.60670(12) 0.23804(12) 0.0171(3) Uani d . 1 . .
H H5O 0.3517(19) 0.640(2) 0.211(2) 0.020 Uiso d . 1 . .
O O6 0.47085(10) 0.55160(12) 0.37641(12) 0.0178(3) Uani d . 1 . .
O O7 0.15729(9) 0.59446(11) 0.44381(11) 0.0151(3) Uani d . 1 . .
O O8 0.06089(11) 0.67523(12) 0.28140(13) 0.0191(3) Uani d . 1 . .
H H8O 0.017(2) 0.695(2) 0.258(2) 0.023 Uiso d . 1 . .
O O9 -0.01614(10) 0.58374(12) 0.40569(12) 0.0179(3) Uani d . 1 . .
O O10 0.17939(10) 0.37086(11) 0.44643(12) 0.0179(3) Uani d . 1 . .
O O11 0.08724(10) 0.26901(12) 0.28832(12) 0.0195(3) Uani d . 1 . .
O O12 0.00608(11) 0.34512(13) 0.41132(13) 0.0199(3) Uani d . 1 . .
H H12O 0.0100(19) 0.378(2) 0.467(2) 0.024 Uiso d . 1 . .
O O13 0.35601(12) 0.39698(14) 0.61576(15) 0.0238(4) Uani d . 1 . .
H H131 0.407(2) 0.403(2) 0.614(2) 0.029 Uiso d . 1 . .
H H132 0.340(2) 0.341(3) 0.611(2) 0.029 Uiso d . 1 . .
O O14 0.18902(11) 0.48630(13) 0.64577(13) 0.0198(3) Uani d . 1 . .
H H141 0.210(2) 0.456(2) 0.702(3) 0.024 Uiso d . 1 . .
H H142 0.140(2) 0.472(2) 0.630(2) 0.024 Uiso d . 1 . .
O O15 0.19611(13) 0.70714(14) 0.67947(14) 0.0234(4) Uani d . 1 . .
H H151 0.235(2) 0.680(2) 0.660(2) 0.028 Uiso d . 1 . .
H H152 0.165(2) 0.671(3) 0.674(3) 0.028 Uiso d . 1 . .
O O16 0.10482(14) 0.62776(16) 0.06388(15) 0.0310(4) Uani d . 1 . .
H H161 0.130(2) 0.679(3) 0.099(3) 0.037 Uiso d . 1 . .
H H162 0.143(2) 0.610(3) 0.026(3) 0.037 Uiso d . 1 . .
O O17 0.24161(13) 0.93732(14) 0.46692(16) 0.0265(4) Uani d . 1 . .
H H171 0.287(2) 0.949(3) 0.506(3) 0.032 Uiso d . 1 . .
H H172 0.229(2) 0.979(3) 0.429(3) 0.032 Uiso d . 1 . .
O O19 0.44927(14) 0.42724(16) 0.85539(17) 0.0329(4) Uani d . 1 . .
H H191 0.415(2) 0.433(3) 0.793(3) 0.039 Uiso d . 1 . .
H H192 0.483(3) 0.385(3) 0.866(3) 0.039 Uiso d . 1 . .
O O21 0.60125(14) 0.55256(16) 0.94457(19) 0.0359(4) Uani d . 1 . .
H H211 0.559(3) 0.523(3) 0.907(3) 0.043 Uiso d . 1 . .
H H212 0.590(2) 0.567(3) 1.015(3) 0.043 Uiso d . 1 . .
O O18A 0.77849(14) 0.88751(17) 0.66533(16) 0.0234(8) Uani d P 0.873(11) A 1
O O20A 0.3072(2) 0.20567(19) 0.6380(3) 0.0415(11) Uani d P 0.869(14) B 1
O O22A 0.67469(18) 0.7176(2) 0.6366(4) 0.0409(12) Uani d P 0.876(13) C 1
O O23A 0.1129(3) 0.3552(6) 0.0452(6) 0.0420(16) Uani d P 0.71(3) D 1
O O18B 0.747(3) 0.840(3) 0.668(3) 0.101(12) Uiso d P 0.127(11) A 2
O O20B 0.350(3) 0.197(2) 0.684(3) 0.076(10) Uiso d P 0.131(14) B 2
O O22B 0.6582(15) 0.7397(17) 0.579(3) 0.042(6) Uiso d P 0.124(13) C 2
O O23B 0.1074(8) 0.3242(16) 0.0717(14) 0.048(3) Uiso d P 0.29(3) D 2

loop_
_atom_site_aniso_label
_atom_site_aniso_U_11
_atom_site_aniso_U_22
_atom_site_aniso_U_33
_atom_site_aniso_U_12
_atom_site_aniso_U_13
_atom_site_aniso_U_23
Co1 0.01106(13) 0.01304(14) 0.01351(13) -0.00105(9) 0.00416(10) 0.00019(10)
P1 0.0123(2) 0.0130(2) 0.0135(2) -0.00120(18) 0.00427(18) -0.00135(18)
P2 0.0114(2) 0.0119(2) 0.0137(2) -0.00023(17) 0.00541(17) -0.00051(18)
P3 0.0101(2) 0.0140(2) 0.0133(2) 0.00027(17) 0.00432(17) 0.00080(18)
P4 0.0142(2) 0.0133(2) 0.0157(2) -0.00344(18) 0.00540(18) -0.00208(19)
C1 0.0119(8) 0.0131(9) 0.0154(9) -0.0009(7) 0.0056(7) -0.0006(7)
C2 0.0221(10) 0.0161(10) 0.0206(10) -0.0057(8) 0.0102(8) -0.0005(8)
C3 0.0121(8) 0.0177(10) 0.0135(8) -0.0022(7) 0.0053(7) -0.0013(7)
C4 0.0162(9) 0.0272(12) 0.0164(9) -0.0025(8) 0.0020(8) -0.0024(9)
N1 0.0146(8) 0.0126(9) 0.0157(8) 0.0005(6) 0.0049(6) 0.0004(7)
N2 0.0154(8) 0.0186(9) 0.0169(8) -0.0017(7) 0.0064(7) -0.0012(7)
O1 0.0161(7) 0.0180(7) 0.0150(7) -0.0036(6) 0.0062(5) -0.0009(6)
O2 0.0222(7) 0.0143(7) 0.0193(7) -0.0018(6) 0.0083(6) -0.0045(6)
O3 0.0143(7) 0.0166(7) 0.0246(8) 0.0010(6) 0.0038(6) -0.0001(7)
O4 0.0170(7) 0.0132(7) 0.0189(7) -0.0030(5) 0.0095(6) -0.0016(5)
O5 0.0183(7) 0.0189(8) 0.0143(7) -0.0020(6) 0.0050(5) 0.0013(6)
O6 0.0125(6) 0.0175(7) 0.0249(7) 0.0006(6) 0.0078(6) -0.0010(6)
O7 0.0119(6) 0.0145(7) 0.0177(7) 0.0005(5) 0.0020(5) -0.0005(6)
O8 0.0159(7) 0.0200(8) 0.0223(8) 0.0043(6) 0.0068(6) 0.0073(6)
O9 0.0135(7) 0.0236(8) 0.0192(7) -0.0022(6) 0.0088(6) -0.0036(6)
O10 0.0184(7) 0.0147(7) 0.0188(7) -0.0015(6) 0.0024(6) -0.0002(6)
O11 0.0185(7) 0.0187(8) 0.0221(7) -0.0035(6) 0.0070(6) -0.0068(6)
O12 0.0206(7) 0.0221(8) 0.0204(7) -0.0081(6) 0.0112(6) -0.0056(6)
O13 0.0156(7) 0.0193(8) 0.0364(9) -0.0003(6) 0.0071(7) 0.0082(7)
O14 0.0145(7) 0.0269(9) 0.0186(8) -0.0058(6) 0.0054(6) 0.0001(6)
O15 0.0258(9) 0.0214(9) 0.0252(8) -0.0049(7) 0.0108(7) -0.0066(7)
O16 0.0389(10) 0.0333(10) 0.0234(8) -0.0088(8) 0.0127(8) -0.0040(8)
O17 0.0268(9) 0.0222(9) 0.0283(9) 0.0019(7) 0.0036(7) -0.0002(7)
O19 0.0286(9) 0.0351(11) 0.0330(10) 0.0094(8) 0.0052(8) -0.0034(8)
O21 0.0277(10) 0.0321(11) 0.0470(12) 0.0015(8) 0.0086(9) -0.0061(9)
O18A 0.0236(11) 0.0192(12) 0.0270(11) -0.0037(8) 0.0064(8) -0.0031(8)
O20A 0.0413(19) 0.0277(14) 0.055(2) -0.0005(10) 0.0119(15) 0.0096(11)
O22A 0.0299(13) 0.0307(14) 0.064(3) -0.0050(10) 0.0168(13) -0.0156(15)
O23A 0.063(2) 0.034(3) 0.032(2) -0.0083(17) 0.0194(16) -0.0152(19)

loop_
_atom_type_symbol
_atom_type_description
_atom_type_scat_dispersion_real
_atom_type_scat_dispersion_imag
_atom_type_scat_source
C C 0.0033 0.0016 'International Tables Vol C Tables 4.2.6.8 and 6.1.1.4'
H H 0.0000 0.0000 'International Tables Vol C Tables 4.2.6.8 and 6.1.1.4'
Co Co 0.3494 0.9721 'International Tables Vol C Tables 4.2.6.8 and 6.1.1.4'
N N 0.0061 0.0033 'International Tables Vol C Tables 4.2.6.8 and 6.1.1.4'
O O 0.0106 0.0060 'International Tables Vol C Tables 4.2.6.8 and 6.1.1.4'
P P 0.1023 0.0942 'International Tables Vol C Tables 4.2.6.8 and 6.1.1.4'

loop_
_geom_angle_atom_site_label_1
_geom_angle_atom_site_label_2
_geom_angle_atom_site_label_3
_geom_angle_site_symmetry_1
_geom_angle_site_symmetry_3
_geom_angle
_geom_angle_publ_flag
O7 Co1 O13 . . 176.20(7) ?
O7 Co1 O10 . . 91.52(6) ?
O13 Co1 O10 . . 91.71(7) ?
O7 Co1 O14 . . 88.73(6) ?
O13 Co1 O14 . . 89.20(7) ?
O10 Co1 O14 . . 91.08(6) ?
O7 Co1 O1 . . 87.76(6) ?
O13 Co1 O1 . . 89.05(7) ?
O10 Co1 O1 . . 178.83(6) ?
O14 Co1 O1 . . 89.83(6) ?
O7 Co1 O4 . . 85.48(6) ?
O13 Co1 O4 . . 96.63(7) ?
O10 Co1 O4 . . 88.21(6) ?
O14 Co1 O4 . . 174.14(6) ?
O1 Co1 O4 . . 90.82(6) ?
O2 P1 O1 . . 116.06(9) ?
O2 P1 O3 . . 108.12(9) ?
O1 P1 O3 . . 112.13(9) ?
O2 P1 C1 . . 106.81(9) ?
O1 P1 C1 . . 107.89(9) ?
O3 P1 C1 . . 105.14(9) ?
O6 P2 O4 . . 116.61(9) ?
O6 P2 O5 . . 112.75(9) ?
O4 P2 O5 . . 105.82(9) ?
O6 P2 C1 . . 108.50(9) ?
O4 P2 C1 . . 108.35(9) ?
O5 P2 C1 . . 104.02(9) ?
O9 P3 O7 . . 115.85(9) ?
O9 P3 O8 . . 113.06(9) ?
O7 P3 O8 . . 106.53(9) ?
O9 P3 C3 . . 107.95(9) ?
O7 P3 C3 . . 108.57(9) ?
O8 P3 C3 . . 104.19(9) ?
O11 P4 O10 . . 114.20(9) ?
O11 P4 O12 . . 108.26(9) ?
O10 P4 O12 . . 113.78(9) ?
O11 P4 C3 . . 107.37(9) ?
O10 P4 C3 . . 108.28(9) ?
O12 P4 C3 . . 104.31(9) ?
N1 C1 C2 . . 108.41(17) ?
N1 C1 P1 . . 106.58(13) ?
C2 C1 P1 . . 110.87(14) ?
N1 C1 P2 . . 107.64(13) ?
C2 C1 P2 . . 111.10(14) ?
P1 C1 P2 . . 112.02(11) ?
C1 C2 H21C . . 109.5 ?
C1 C2 H22C . . 109.5 ?
H21C C2 H22C . . 109.5 ?
C1 C2 H23C . . 109.5 ?
H21C C2 H23C . . 109.5 ?
H22C C2 H23C . . 109.5 ?
N2 C3 C4 . . 107.71(16) ?
N2 C3 P4 . . 106.60(14) ?
C4 C3 P4 . . 111.09(15) ?
N2 C3 P3 . . 107.91(14) ?
C4 C3 P3 . . 110.50(15) ?
P4 C3 P3 . . 112.77(10) ?
C3 C4 H41C . . 109.5 ?
C3 C4 H42C . . 109.5 ?
H41C C4 H42C . . 109.5 ?
C3 C4 H43C . . 109.5 ?
H41C C4 H43C . . 109.5 ?
H42C C4 H43C . . 109.5 ?
C1 N1 H11N . . 106.9(18) ?
C1 N1 H12N . . 112(2) ?
H11N N1 H12N . . 112(3) ?
C1 N1 H13N . . 108.4(19) ?
H11N N1 H13N . . 108(3) ?
H12N N1 H13N . . 109(3) ?
C3 N2 H21N . . 109.5(18) ?
C3 N2 H22N . . 110.4(19) ?
H21N N2 H22N . . 112(3) ?
C3 N2 H23N . . 110.0(18) ?
H21N N2 H23N . . 106(3) ?
H22N N2 H23N . . 109(3) ?
P1 O1 Co1 . . 134.61(9) ?
P1 O3 H3O . . 116(3) ?
P2 O4 Co1 . . 136.28(9) ?
P2 O5 H5O . . 114(2) ?
P3 O7 Co1 . . 135.71(9) ?
P3 O8 H8O . . 115(3) ?
P4 O10 Co1 . . 136.45(10) ?
P4 O12 H12O . . 115(2) ?
Co1 O13 H131 . . 120(2) ?
Co1 O13 H132 . . 112(2) ?
H131 O13 H132 . . 112(3) ?
Co1 O14 H141 . . 123(2) ?
Co1 O14 H142 . . 117(2) ?
H141 O14 H142 . . 104(3) ?
H151 O15 H152 . . 102(4) ?
H161 O16 H162 . . 104(3) ?
H171 O17 H172 . . 109(4) ?
H191 O19 H192 . . 117(4) ?
H211 O21 H212 . . 110(3) ?

loop_
_geom_bond_atom_site_label_1
_geom_bond_atom_site_label_2
_geom_bond_site_symmetry_2
_geom_bond_distance
_geom_bond_publ_flag
Co1 O7 . 2.0697(14) y
Co1 O13 . 2.0747(17) y
Co1 O10 . 2.0771(15) y
Co1 O14 . 2.0837(16) y
Co1 O1 . 2.1007(15) y
Co1 O4 . 2.1201(15) y
P1 O2 . 1.4999(15) ?
P1 O1 . 1.5039(15) ?
P1 O3 . 1.5604(16) ?
P1 C1 . 1.844(2) ?
P2 O6 . 1.4993(15) ?
P2 O4 . 1.5047(15) ?
P2 O5 . 1.5696(15) ?
P2 C1 . 1.846(2) ?
P3 O9 . 1.4982(15) ?
P3 O7 . 1.5071(14) ?
P3 O8 . 1.5515(16) ?
P3 C3 . 1.843(2) ?
P4 O11 . 1.5038(16) ?
P4 O10 . 1.5050(15) ?
P4 O12 . 1.5599(16) ?
P4 C3 . 1.841(2) ?
C1 N1 . 1.507(3) ?
C1 C2 . 1.536(3) ?
C2 H21C . 0.9800 ?
C2 H22C . 0.9800 ?
C2 H23C . 0.9800 ?
C3 N2 . 1.510(3) ?
C3 C4 . 1.537(3) ?
C4 H41C . 0.9800 ?
C4 H42C . 0.9800 ?
C4 H43C . 0.9800 ?
N1 H11N . 0.86(3) ?
N1 H12N . 0.81(3) ?
N1 H13N . 0.85(3) ?
N2 H21N . 0.91(3) ?
N2 H22N . 0.90(3) ?
N2 H23N . 0.90(3) ?
O3 H3O . 0.66(3) ?
O5 H5O . 0.76(3) ?
O8 H8O . 0.70(3) ?
O12 H12O . 0.83(3) ?
O13 H131 . 0.79(3) ?
O13 H132 . 0.77(3) ?
O14 H141 . 0.82(3) ?
O14 H142 . 0.74(3) ?
O15 H151 . 0.80(3) ?
O15 H152 . 0.66(3) ?
O16 H161 . 0.85(4) ?
O16 H162 . 0.89(4) ?
O17 H171 . 0.75(3) ?
O17 H172 . 0.73(4) ?
O19 H191 . 0.84(4) ?
O19 H192 . 0.75(4) ?
O21 H211 . 0.80(4) ?
O21 H212 . 1.00(4) ?

loop_
_geom_hbond_atom_site_label_D
_geom_hbond_atom_site_label_H
_geom_hbond_atom_site_label_A
_geom_hbond_site_symmetry_A
_geom_hbond_distance_DH
_geom_hbond_distance_HA
_geom_hbond_distance_DA
_geom_hbond_angle_DHA
N1 H11N O17 . 0.86(3) 2.00(3) 2.836(3) 165(3)
N1 H12N O7 . 0.81(3) 1.98(3) 2.785(2) 175(3)
N1 H13N O15 4_575 0.85(3) 1.98(3) 2.810(2) 165(3)
N2 H21N O23A . 0.91(3) 1.94(3) 2.808(4) 159(3)
N2 H22N O4 . 0.90(3) 2.05(3) 2.944(2) 173(3)
N2 H23N O16 . 0.90(3) 1.90(3) 2.783(3) 164(3)
O3 H3O O6 3_666 0.66(3) 1.92(3) 2.570(2) 169(4)
O5 H5O O2 4_575 0.76(3) 1.84(3) 2.592(2) 170(3)
O8 H8O O11 2 0.70(3) 1.81(3) 2.508(2) 169(3)
O12 H12O O9 3_566 0.83(3) 1.71(3) 2.517(2) 165(3)
O13 H131 O6 3_666 0.79(3) 1.92(3) 2.691(2) 166(3)
O13 H132 O20A . 0.77(3) 1.92(3) 2.671(3) 165(3)
O14 H141 O18A 2_646 0.82(3) 1.91(3) 2.697(3) 163(3)
O14 H142 O9 3_566 0.74(3) 1.95(3) 2.688(2) 172(3)
O15 H151 O1 . 0.80(3) 2.01(3) 2.803(2) 177(3)
O15 H152 O14 . 0.66(3) 2.50(3) 2.946(2) 127(3)
O15 H152 O12 3_566 0.66(3) 2.54(3) 3.049(2) 136(3)
O16 H161 O15 4_575 0.85(4) 1.94(4) 2.788(3) 176(3)
O16 H162 O17 4_575 0.89(4) 1.97(4) 2.844(3) 170(3)
O17 H171 O21 2_656 0.75(3) 2.14(4) 2.795(3) 147(3)
O17 H172 O18A 3_676 0.73(4) 2.13(4) 2.845(3) 167(4)
O19 H191 O13 . 0.84(4) 2.27(4) 3.063(3) 158(3)
O19 H192 O2 2_646 0.75(4) 2.04(4) 2.773(3) 166(4)
O21 H211 O19 . 0.80(4) 2.05(4) 2.815(3) 162(4)
O21 H212 O19 3_667 1.00(4) 1.93(4) 2.914(3) 169(3)

loop_
_geom_torsion_atom_site_label_1
_geom_torsion_atom_site_label_2
_geom_torsion_atom_site_label_3
_geom_torsion_atom_site_label_4
_geom_torsion_site_symmetry_1
_geom_torsion_site_symmetry_2
_geom_torsion_site_symmetry_3
_geom_torsion_site_symmetry_4
_geom_torsion
_geom_torsion_publ_flag
O2 P1 C1 N1 . . . . -69.60(15) ?
O1 P1 C1 N1 . . . . 55.84(15) ?
O3 P1 C1 N1 . . . . 175.67(13) ?
O2 P1 C1 C2 . . . . 48.19(16) ?
O1 P1 C1 C2 . . . . 173.63(14) ?
O3 P1 C1 C2 . . . . -66.54(16) ?
O2 P1 C1 P2 . . . . 172.92(9) ?
O1 P1 C1 P2 . . . . -61.64(12) ?
O3 P1 C1 P2 . . . . 58.19(12) ?
O6 P2 C1 N1 . . . . 171.19(13) ?
O4 P2 C1 N1 . . . . -61.33(15) ?
O5 P2 C1 N1 . . . . 50.94(15) ?
O6 P2 C1 C2 . . . . 52.64(16) ?
O4 P2 C1 C2 . . . . -179.87(14) ?
O5 P2 C1 C2 . . . . -67.61(15) ?
O6 P2 C1 P1 . . . . -71.96(12) ?
O4 P2 C1 P1 . . . . 55.52(12) ?
O5 P2 C1 P1 . . . . 167.78(10) ?
O11 P4 C3 N2 . . . . -60.67(15) ?
O10 P4 C3 N2 . . . . 63.09(15) ?
O12 P4 C3 N2 . . . . -175.41(13) ?
O11 P4 C3 C4 . . . . 56.41(16) ?
O10 P4 C3 C4 . . . . -179.83(14) ?
O12 P4 C3 C4 . . . . -58.34(16) ?
O11 P4 C3 P3 . . . . -178.91(10) ?
O10 P4 C3 P3 . . . . -55.15(12) ?
O12 P4 C3 P3 . . . . 66.35(12) ?
O9 P3 C3 N2 . . . . 172.59(13) ?
O7 P3 C3 N2 . . . . -61.09(15) ?
O8 P3 C3 N2 . . . . 52.15(15) ?
O9 P3 C3 C4 . . . . 55.06(16) ?
O7 P3 C3 C4 . . . . -178.61(14) ?
O8 P3 C3 C4 . . . . -65.37(16) ?
O9 P3 C3 P4 . . . . -69.94(12) ?
O7 P3 C3 P4 . . . . 56.38(12) ?
O8 P3 C3 P4 . . . . 169.62(10) ?
O2 P1 O1 Co1 . . . . 152.91(11) ?
O3 P1 O1 Co1 . . . . -82.16(14) ?
C1 P1 O1 Co1 . . . . 33.15(15) ?
O7 Co1 O1 P1 . . . . -86.87(13) ?
O13 Co1 O1 P1 . . . . 95.20(13) ?
O14 Co1 O1 P1 . . . . -175.60(13) ?
O4 Co1 O1 P1 . . . . -1.42(13) ?
O6 P2 O4 Co1 . . . . 102.36(14) ?
O5 P2 O4 Co1 . . . . -131.38(13) ?
C1 P2 O4 Co1 . . . . -20.33(16) ?
O7 Co1 O4 P2 . . . . 81.31(13) ?
O13 Co1 O4 P2 . . . . -95.52(14) ?
O10 Co1 O4 P2 . . . . 172.97(14) ?
O1 Co1 O4 P2 . . . . -6.38(14) ?
O9 P3 O7 Co1 . . . . 92.63(14) ?
O8 P3 O7 Co1 . . . . -140.66(12) ?
C3 P3 O7 Co1 . . . . -28.97(15) ?
O10 Co1 O7 P3 . . . . 1.53(13) ?
O14 Co1 O7 P3 . . . . -89.51(13) ?
O1 Co1 O7 P3 . . . . -179.38(13) ?
O4 Co1 O7 P3 . . . . 89.61(13) ?
O11 P4 O10 Co1 . . . . 146.29(12) ?
O12 P4 O10 Co1 . . . . -88.72(15) ?
C3 P4 O10 Co1 . . . . 26.74(16) ?
O7 Co1 O10 P4 . . . . -0.20(14) ?
O13 Co1 O10 P4 . . . . 177.79(14) ?
O14 Co1 O10 P4 . . . . 88.55(14) ?
O4 Co1 O10 P4 . . . . -85.63(14) ?
